data_4326746
loop_
_publ_author_name
'Rosario M. P. Colodrero'
'Aurelio Cabeza'
'Pascual Olivera-Pastor'
'Duane Choquesillo-Lazarte'
'Juan M. Garcia-Ruiz'
'Adele Turner'
'Gheorghe Ilia'
'Bianca Maranescu'
'Konstantinos E. Papathanasiou'
'Gary B. Hix'
'Konstantinos D. Demadis'
'Miguel A. G. Aranda'

_publ_section_title
;
 Divalent Metal Vinylphosphonate Layered Materials: Compositional
 Variability, Structural Peculiarities, Dehydration Behavior, and
 Photoluminescent Properties
;
_journal_name_full 'Inorganic Chemistry'
_journal_page_first 11202
_journal_page_last 11211
_journal_paper_doi 10.1021/ic201760w
_journal_volume 50
_journal_year 2011
_chemical_formula_sum 'C2 H5 O4 P Zn'
_chemical_formula_weight 189.40
_chemical_name_systematic
;

 ?

;
_space_group_IT_number 31
_symmetry_cell_setting orthorhombic
_symmetry_space_group_name_Hall 'P 2ac -2'
_symmetry_space_group_name_H-M 'P m n 21'
_atom_sites_solution_hydrogens geom
_atom_sites_solution_primary direct
_atom_sites_solution_secondary difmap
_audit_creation_method SHELXL-97
_cell_angle_alpha 90.00
_cell_angle_beta 90.00
_cell_angle_gamma 90.00
_cell_formula_units_Z 2
_cell_length_a 5.6700(4)
_cell_length_b 9.7080(7)
_cell_length_c 4.7747(3)
_cell_measurement_temperature 293(2)
_cell_volume 262.82(3)
_computing_structure_refinement 'SHELXL-97 (Sheldrick, 2008)'
_diffrn_ambient_temperature 293(2)
_diffrn_measured_fraction_theta_full 0.972
_diffrn_measured_fraction_theta_max 0.972
_diffrn_radiation_monochromator graphite
_diffrn_radiation_source 'fine-focus sealed tube'
_diffrn_radiation_type MoK\a
_diffrn_radiation_wavelength 0.71073
_diffrn_reflns_av_R_equivalents 0.0841
_diffrn_reflns_av_sigmaI/netI 0.0509
_diffrn_reflns_limit_h_max 8
_diffrn_reflns_limit_h_min -8
_diffrn_reflns_limit_k_max 14
_diffrn_reflns_limit_k_min -14
_diffrn_reflns_limit_l_max 7
_diffrn_reflns_limit_l_min -7
_diffrn_reflns_number 8281
_diffrn_reflns_theta_full 32.30
_diffrn_reflns_theta_max 32.30
_diffrn_reflns_theta_min 4.16
_exptl_absorpt_coefficient_mu 4.890
_exptl_crystal_density_diffrn 2.393
_exptl_crystal_F_000 188
_refine_diff_density_max 1.575
_refine_diff_density_min -0.888
_refine_diff_density_rms 0.193
_refine_ls_abs_structure_details 'Flack H D (1983), Acta Cryst. A39, 876-881'
_refine_ls_abs_structure_Flack 0.02(3)
_refine_ls_extinction_method none
_refine_ls_goodness_of_fit_ref 1.166
_refine_ls_hydrogen_treatment mixed
_refine_ls_matrix_type full
_refine_ls_number_parameters 46
_refine_ls_number_reflns 986
_refine_ls_number_restraints 2
_refine_ls_restrained_S_all 1.165
_refine_ls_R_factor_all 0.0513
_refine_ls_R_factor_gt 0.0407
_refine_ls_shift/su_max 0.010
_refine_ls_shift/su_mean 0.002
_refine_ls_structure_factor_coef Fsqd
_refine_ls_weighting_details 'calc w=1/[\s^2^(Fo^2^)+(0.0466P)^2^+0.0825P] where P=(Fo^2^+2Fc^2^)/3'
_refine_ls_weighting_scheme calc
_refine_ls_wR_factor_gt 0.0904
_refine_ls_wR_factor_ref 0.0960
_reflns_number_gt 896
_reflns_number_total 986
_reflns_threshold_expression >2\s(I)
_cod_data_source_file ic201760w_si_002_8.cif
_cod_data_source_block znvin
_cod_database_code 4326746

loop_
_symmetry_equiv_pos_as_xyz
'x, y, z'
'-x+1/2, -y, z+1/2'
'x+1/2, -y, z+1/2'
'-x, y, z'

loop_
_atom_site_label
_atom_site_type_symbol
_atom_site_fract_x
_atom_site_fract_y
_atom_site_fract_z
_atom_site_U_iso_or_equiv
_atom_site_adp_type
_atom_site_occupancy
_atom_site_symmetry_multiplicity
_atom_site_calc_flag
_atom_site_refinement_flags
O2 O 0.0000 1.1500(5) 1.3604(9) 0.0151(9) Uani 1 2 d S
O3 O 0.0000 0.8149(5) 0.9043(10) 0.0164(9) Uani 1 2 d S
C3 C 0.0000 1.4433(14) 1.151(4) 0.228(16) Uani 1 2 d SD
H3A H 0.0000 1.4211 1.3406 0.273 Uiso 1 2 calc SR
H3B H 0.0000 1.5351 1.0955 0.273 Uiso 1 2 calc SR
Zn1 Zn 0.0000 0.97487(6) 0.60054(15) 0.01293(17) Uani 1 2 d S
P2 P 0.0000 1.16897(15) 1.0451(3) 0.0110(3) Uani 1 2 d S
O1 O 0.2163(5) 1.1040(3) 0.8999(6) 0.0150(6) Uani 1 1 d .
C1 C 0.0000 1.3491(7) 0.9699(13) 0.0231(14) Uani 1 2 d SD
H1 H 0.0000 1.3754 0.7826 0.028 Uiso 1 2 calc SR

loop_
_atom_site_aniso_label
_atom_site_aniso_U_11
_atom_site_aniso_U_22
_atom_site_aniso_U_33
_atom_site_aniso_U_23
_atom_site_aniso_U_13
_atom_site_aniso_U_12
O2 0.015(2) 0.021(2) 0.0091(19) 0.0014(16) 0.000 0.000
O3 0.016(2) 0.017(2) 0.016(2) 0.0002(16) 0.000 0.000
C3 0.48(5) 0.025(7) 0.18(2) -0.015(15) 0.000 0.000
Zn1 0.0123(3) 0.0167(3) 0.0098(3) -0.0004(3) 0.000 0.000
P2 0.0117(6) 0.0120(6) 0.0094(8) -0.0005(4) 0.000 0.000
O1 0.0155(15) 0.0198(16) 0.0097(13) -0.0007(10) 0.0008(11) 0.0028(12)
C1 0.037(4) 0.013(3) 0.019(3) 0.002(2) 0.000 0.000

loop_
_atom_type_symbol
_atom_type_description
_atom_type_scat_dispersion_real
_atom_type_scat_dispersion_imag
_atom_type_scat_source
C C 0.0033 0.0016 'International Tables Vol C Tables 4.2.6.8 and 6.1.1.4'
H H 0.0000 0.0000 'International Tables Vol C Tables 4.2.6.8 and 6.1.1.4'
O O 0.0106 0.0060 'International Tables Vol C Tables 4.2.6.8 and 6.1.1.4'
P P 0.1023 0.0942 'International Tables Vol C Tables 4.2.6.8 and 6.1.1.4'
Zn Zn 0.2839 1.4301 'International Tables Vol C Tables 4.2.6.8 and 6.1.1.4'

loop_
_geom_angle_atom_site_label_1
_geom_angle_atom_site_label_2
_geom_angle_atom_site_label_3
_geom_angle
_geom_angle_site_symmetry_1
_geom_angle_site_symmetry_3
P2 O2 Zn1 131.0(3) . 1_556
O1 Zn1 O1 105.37(17) 3_474 2_574
O1 Zn1 O2 92.80(12) 3_474 1_554
O1 Zn1 O2 92.80(12) 2_574 1_554
O1 Zn1 O3 92.68(12) 3_474 .
O1 Zn1 O3 92.68(12) 2_574 .
O2 Zn1 O3 170.96(18) 1_554 .
O1 Zn1 O1 160.06(14) 3_474 .
O1 Zn1 O1 94.46(8) 2_574 .
O2 Zn1 O1 83.92(13) 1_554 .
O3 Zn1 O1 88.49(14) . .
O1 Zn1 O1 94.46(8) 3_474 4
O1 Zn1 O1 160.06(14) 2_574 4
O2 Zn1 O1 83.92(13) 1_554 4
O3 Zn1 O1 88.49(13) . 4
O1 Zn1 O1 65.66(15) . 4
O1 Zn1 P2 127.26(9) 3_474 .
O1 Zn1 P2 127.26(9) 2_574 .
O2 Zn1 P2 82.40(13) 1_554 .
O3 Zn1 P2 88.56(13) . .
O1 Zn1 P2 32.83(8) . .
O1 Zn1 P2 32.83(8) 4 .
O2 P2 O1 113.34(16) . 4
O2 P2 O1 113.34(16) . .
O1 P2 O1 105.2(2) 4 .
O2 P2 C1 108.6(3) . .
O1 P2 C1 108.07(18) 4 .
O1 P2 C1 108.07(18) . .
O2 P2 Zn1 131.4(2) . .
O1 P2 Zn1 52.60(12) 4 .
O1 P2 Zn1 52.60(12) . .
C1 P2 Zn1 120.0(2) . .
P2 O1 Zn1 125.01(17) . 2_575
P2 O1 Zn1 94.57(15) . .
Zn1 O1 Zn1 121.39(15) 2_575 .
C3 C1 P2 125.0(10) . .

loop_
_geom_bond_atom_site_label_1
_geom_bond_atom_site_label_2
_geom_bond_distance
_geom_bond_site_symmetry_2
O2 P2 1.517(4) .
O2 Zn1 2.050(4) 1_556
O3 Zn1 2.125(5) .
C3 C1 1.259(5) .
Zn1 O1 2.023(3) 3_474
Zn1 O1 2.023(3) 2_574
Zn1 O2 2.050(4) 1_554
Zn1 O1 2.262(3) .
Zn1 O1 2.262(3) 4
Zn1 P2 2.8383(15) .
P2 O1 1.544(3) 4
P2 O1 1.544(3) .
P2 C1 1.785(7) .
O1 Zn1 2.023(3) 2_575
